data_8000547
loop_
_publ_author_name
'Du, Sijia'
'Ma, Suqian'
'Xu, Bin'
'Tian, Wenjing'

_publ_section_title
;
 Optical Waveguide and Photoluminescent Polarization in Organic Cocrystal
 Polymorphs.
;
_journal_issue 38
_journal_name_full 'The journal of physical chemistry letters'
_journal_page_first 9233
_journal_page_last 9238
_journal_paper_doi 10.1021/acs.jpclett.1c02726
_journal_volume 12
_journal_year 2021
_chemical_formula_moiety 'C6 F3 I3, C14 H10 N'
_chemical_formula_sum 'C20 H10 F3 I3 N'
_chemical_formula_weight 701.99
_space_group_crystal_system monoclinic
_space_group_IT_number 14
_space_group_name_Hall '-P 2ybc'
_space_group_name_H-M_alt 'P 1 21/c 1'
_atom_sites_solution_hydrogens geom
_atom_sites_solution_primary dual
_audit_creation_date 2020-06-16
_audit_creation_method
;
Olex2 1.2
(compiled 2016.09.09 svn.r3337 for OlexSys, GUI svn.r5227)
;
_cell_angle_alpha 90
_cell_angle_beta 94.284(8)
_cell_angle_gamma 90
_cell_formula_units_Z 4
_cell_length_a 8.9169(19)
_cell_length_b 13.042(3)
_cell_length_c 17.248(4)
_cell_measurement_reflns_used 8575
_cell_measurement_temperature 293(2)
_cell_measurement_theta_max 26.727
_cell_measurement_theta_min 2.772
_cell_volume 2000.2(8)
_computing_cell_refinement 'SAINT V8.40A (?, 2016)'
_computing_data_reduction 'SAINT V8.40A (?, 2016)'
_computing_molecular_graphics 'Olex2 (Dolomanov et al., 2009)'
_computing_publication_material 'Olex2 (Dolomanov et al., 2009)'
_computing_structure_refinement 'ShelXL (Sheldrick, 2015)'
_computing_structure_solution 'ShelXT (Sheldrick, 2015)'
_diffrn_ambient_temperature 293(2)
_diffrn_measured_fraction_theta_full 0.995
_diffrn_measured_fraction_theta_max 0.989
_diffrn_measurement_device_type 'CCD area detector'
_diffrn_radiation_type MoK\a
_diffrn_radiation_wavelength 0.71076
_diffrn_reflns_av_R_equivalents 0.0385
_diffrn_reflns_av_unetI/netI 0.0243
_diffrn_reflns_Laue_measured_fraction_full 0.995
_diffrn_reflns_Laue_measured_fraction_max 0.989
_diffrn_reflns_limit_h_max 11
_diffrn_reflns_limit_h_min -11
_diffrn_reflns_limit_k_max 16
_diffrn_reflns_limit_k_min -16
_diffrn_reflns_limit_l_max 21
_diffrn_reflns_limit_l_min -21
_diffrn_reflns_number 34629
_diffrn_reflns_point_group_measured_fraction_full 0.995
_diffrn_reflns_point_group_measured_fraction_max 0.989
_diffrn_reflns_theta_full 25.243
_diffrn_reflns_theta_max 26.757
_diffrn_reflns_theta_min 2.773
_exptl_absorpt_coefficient_mu 4.719
_exptl_crystal_colour yellow
_exptl_crystal_density_diffrn 2.331
_exptl_crystal_description sheet
_exptl_crystal_F_000 1292
_refine_diff_density_max 1.535
_refine_diff_density_min -1.830
_refine_diff_density_rms 0.218
_refine_ls_extinction_method none
_refine_ls_goodness_of_fit_ref 1.154
_refine_ls_hydrogen_treatment constr
_refine_ls_matrix_type full
_refine_ls_number_parameters 244
_refine_ls_number_reflns 4214
_refine_ls_number_restraints 0
_refine_ls_restrained_S_all 1.154
_refine_ls_R_factor_all 0.0510
_refine_ls_R_factor_gt 0.0463
_refine_ls_shift/su_max 0.001
_refine_ls_shift/su_mean 0.000
_refine_ls_structure_factor_coef Fsqd
_refine_ls_weighting_details 'w=1/[\s^2^(Fo^2^)+(0.0461P)^2^+14.1087P] where P=(Fo^2^+2Fc^2^)/3'
_refine_ls_weighting_scheme calc
_refine_ls_wR_factor_gt 0.1227
_refine_ls_wR_factor_ref 0.1263
_reflns_Friedel_coverage 0.000
_reflns_number_gt 3815
_reflns_number_total 4214
_reflns_threshold_expression 'I > 2\s(I)'
_cod_data_source_file jz1c02726_si_002.cif
_cod_data_source_block mo_dsj0612_0m
_cod_original_cell_volume 2000.3(7)
_cod_database_code 8000547
_shelx_space_group_comment
;
The symmetry employed for this shelxl refinement is uniquely defined
by the following loop, which should always be used as a source of
symmetry information in preference to the above space-group names.
They are only intended as comments.
;
_olex2_refinement_description
;
1. Fixed Uiso
 At 1.2 times of:
  All C(H) groups
2.a Aromatic/amide H refined with riding coordinates:
 C5(H5), C10(H10), C6(H6), C1(H1), C7(H7), C2(H2), C3(H3), C11(H11), C13(H13),
 C12(H12)
;
_shelx_shelxl_version_number 2014/7
_olex2_submission_special_instructions 'No special instructions were received'

loop_
_space_group_symop_operation_xyz
'x, y, z'
'-x, y+1/2, -z+1/2'
'-x, -y, -z'
'x, -y-1/2, z-1/2'

loop_
_atom_site_label
_atom_site_type_symbol
_atom_site_fract_x
_atom_site_fract_y
_atom_site_fract_z
_atom_site_U_iso_or_equiv
_atom_site_adp_type
_atom_site_occupancy
_atom_site_site_symmetry_order
_atom_site_calc_flag
_atom_site_refinement_flags_posn
_atom_site_refinement_flags_adp
_atom_site_refinement_flags_occupancy
_atom_site_disorder_assembly
_atom_site_disorder_group
I3 I 0.22712(5) 0.67226(4) 0.34803(3) 0.04819(16) Uani 1 1 d . . . . .
I1 I -0.23625(6) 0.66592(4) 0.58670(3) 0.05348(17) Uani 1 1 d . . . . .
I2 I -0.35108(7) 0.90913(5) 0.29206(3) 0.06182(19) Uani 1 1 d . . . . .
F2 F -0.0352(5) 0.8086(4) 0.2687(2) 0.0513(10) Uani 1 1 d . . . . .
F3 F -0.3870(5) 0.8125(4) 0.4573(3) 0.0613(13) Uani 1 1 d . . . . .
F1 F 0.0565(5) 0.6226(4) 0.4994(3) 0.0619(13) Uani 1 1 d . . . . .
N1 N 0.5275(6) 0.5931(5) 0.3198(3) 0.0421(13) Uani 1 1 d . . . . .
C18 C -0.2132(7) 0.8124(5) 0.3617(4) 0.0360(13) Uani 1 1 d . . . . .
C4 C 0.7513(7) 0.5306(5) 0.2662(4) 0.0343(13) Uani 1 1 d . . . . .
C5 C 0.6231(7) 0.5880(5) 0.2628(4) 0.0379(14) Uani 1 1 d . . . . .
H5 H 0.5998 0.6262 0.2180 0.045 Uiso 1 1 calc R . . . .
C8 C 0.9082(7) 0.5194(5) 0.0622(4) 0.0348(13) Uani 1 1 d . . . . .
C19 C -0.2546(7) 0.7807(6) 0.4334(4) 0.0391(14) Uani 1 1 d . . . . .
C17 C -0.0764(8) 0.7796(5) 0.3390(4) 0.0361(13) Uani 1 1 d . . . . .
C15 C -0.0316(8) 0.6864(5) 0.4544(4) 0.0392(14) Uani 1 1 d . . . . .
C16 C 0.0176(7) 0.7176(5) 0.3840(4) 0.0368(13) Uani 1 1 d . . . . .
C10 C 1.0989(9) 0.6411(6) 0.1191(4) 0.0448(16) Uani 1 1 d . . . . .
H10 H 1.0390 0.6566 0.1594 0.054 Uiso 1 1 calc R . . . .
C9 C 1.0457(8) 0.5681(5) 0.0616(4) 0.0368(14) Uani 1 1 d . . . . .
C6 C 0.8501(8) 0.5218(6) 0.2016(4) 0.0427(16) Uani 1 1 d . . . . .
H6 H 0.9505 0.5057 0.2144 0.051 Uiso 1 1 calc R . . . .
C1 C 0.5651(8) 0.5400(6) 0.3840(4) 0.0455(17) Uani 1 1 d . . . . .
H1 H 0.5006 0.5418 0.4240 0.055 Uiso 1 1 calc R . . . .
C20 C -0.1658(8) 0.7174(5) 0.4809(4) 0.0403(15) Uani 1 1 d . . . . .
C7 C 0.8081(8) 0.5349(5) 0.1267(4) 0.0397(14) Uani 1 1 d . . . . .
H7 H 0.7094 0.5552 0.1136 0.048 Uiso 1 1 calc R . . . .
C14 C 1.1417(7) 0.5481(5) -0.0014(4) 0.0363(14) Uani 1 1 d . . . . .
C2 C 0.6926(9) 0.4834(7) 0.3946(4) 0.054(2) Uani 1 1 d . . . . .
H2 H 0.7147 0.4480 0.4408 0.065 Uiso 1 1 calc R . . . .
C3 C 0.7893(8) 0.4791(7) 0.3354(4) 0.0497(18) Uani 1 1 d . . . . .
H3 H 0.8786 0.4422 0.3419 0.060 Uiso 1 1 calc R . . . .
C11 C 1.2343(10) 0.6886(7) 0.1168(5) 0.056(2) Uani 1 1 d . . . . .
H11 H 1.2656 0.7358 0.1550 0.067 Uiso 1 1 calc R . . . .
C13 C 1.2824(9) 0.6005(6) -0.0004(5) 0.0503(18) Uani 1 1 d . . . . .
H13 H 1.3451 0.5888 -0.0402 0.060 Uiso 1 1 calc R . . . .
C12 C 1.3264(10) 0.6665(7) 0.0570(5) 0.057(2) Uani 1 1 d . . . . .
H12 H 1.4200 0.6980 0.0567 0.068 Uiso 1 1 calc R . . . .

loop_
_atom_site_aniso_label
_atom_site_aniso_U_11
_atom_site_aniso_U_22
_atom_site_aniso_U_33
_atom_site_aniso_U_23
_atom_site_aniso_U_13
_atom_site_aniso_U_12
I3 0.0363(3) 0.0650(3) 0.0444(3) -0.0067(2) 0.01075(19) 0.0107(2)
I1 0.0539(3) 0.0681(4) 0.0398(3) 0.0108(2) 0.0131(2) -0.0022(2)
I2 0.0657(4) 0.0686(4) 0.0504(3) 0.0113(2) -0.0007(2) 0.0306(3)
F2 0.058(3) 0.061(3) 0.037(2) 0.0098(19) 0.0163(18) 0.009(2)
F3 0.039(2) 0.087(3) 0.060(3) 0.013(2) 0.018(2) 0.022(2)
F1 0.051(3) 0.085(3) 0.049(2) 0.020(2) 0.004(2) 0.029(2)
N1 0.031(3) 0.056(4) 0.040(3) -0.004(3) 0.009(2) 0.005(3)
C18 0.033(3) 0.039(3) 0.036(3) 0.002(3) 0.002(3) 0.005(3)
C4 0.032(3) 0.038(3) 0.033(3) -0.003(2) 0.008(2) -0.003(3)
C5 0.033(3) 0.044(4) 0.037(3) -0.001(3) 0.008(3) 0.003(3)
C8 0.028(3) 0.043(3) 0.035(3) 0.005(3) 0.013(2) 0.004(3)
C19 0.032(3) 0.048(4) 0.038(3) -0.002(3) 0.010(3) 0.003(3)
C17 0.044(4) 0.035(3) 0.030(3) -0.001(2) 0.004(3) -0.003(3)
C15 0.039(4) 0.042(4) 0.036(3) 0.000(3) 0.001(3) 0.007(3)
C16 0.034(3) 0.042(3) 0.035(3) -0.005(3) 0.003(2) 0.002(3)
C10 0.047(4) 0.048(4) 0.041(4) -0.004(3) 0.018(3) -0.003(3)
C9 0.036(3) 0.039(3) 0.036(3) 0.006(3) 0.011(3) 0.003(3)
C6 0.037(4) 0.049(4) 0.044(4) 0.003(3) 0.018(3) 0.010(3)
C1 0.033(3) 0.070(5) 0.035(3) -0.004(3) 0.012(3) 0.003(3)
C20 0.051(4) 0.045(4) 0.026(3) 0.004(3) 0.009(3) 0.000(3)
C7 0.032(3) 0.046(4) 0.043(4) -0.002(3) 0.017(3) 0.002(3)
C14 0.030(3) 0.044(4) 0.036(3) 0.006(3) 0.013(2) 0.003(3)
C2 0.050(4) 0.080(6) 0.034(3) 0.013(4) 0.011(3) 0.013(4)
C3 0.039(4) 0.069(5) 0.042(4) 0.007(3) 0.009(3) 0.019(4)
C11 0.065(5) 0.057(5) 0.048(4) -0.010(4) 0.015(4) -0.015(4)
C13 0.045(4) 0.062(5) 0.047(4) 0.001(3) 0.022(3) -0.009(4)
C12 0.049(5) 0.070(5) 0.053(4) -0.007(4) 0.017(4) -0.025(4)

loop_
_atom_type_symbol
_atom_type_description
_atom_type_scat_dispersion_real
_atom_type_scat_dispersion_imag
_atom_type_scat_source
C C 0.0033 0.0016 'International Tables Vol C Tables 4.2.6.8 and 6.1.1.4'
H H 0.0000 0.0000 'International Tables Vol C Tables 4.2.6.8 and 6.1.1.4'
F F 0.0171 0.0103 'International Tables Vol C Tables 4.2.6.8 and 6.1.1.4'
I I -0.4742 1.8119 'International Tables Vol C Tables 4.2.6.8 and 6.1.1.4'
N N 0.0061 0.0033 'International Tables Vol C Tables 4.2.6.8 and 6.1.1.4'

loop_
_geom_angle_atom_site_label_1
_geom_angle_atom_site_label_2
_geom_angle_atom_site_label_3
_geom_angle
_geom_angle_site_symmetry_1
_geom_angle_site_symmetry_3
_geom_angle_publ_flag
C1 N1 C5 116.6(6) . . ?
C19 C18 I2 120.9(5) . . ?
C17 C18 I2 121.5(5) . . ?
C17 C18 C19 117.6(6) . . ?
C5 C4 C6 123.8(6) . . ?
C5 C4 C3 116.9(6) . . ?
C3 C4 C6 119.3(6) . . ?
N1 C5 C4 124.7(6) . . ?
N1 C5 H5 117.7 . . ?
C4 C5 H5 117.7 . . ?
C9 C8 C7 121.6(6) . . ?
C9 C8 C14 120.6(5) . 3_765 ?
C14 C8 C7 117.7(6) 3_765 . ?
F3 C19 C18 118.8(6) . . ?
F3 C19 C20 118.9(6) . . ?
C20 C19 C18 122.3(6) . . ?
F2 C17 C18 118.4(6) . . ?
F2 C17 C16 118.9(6) . . ?
C16 C17 C18 122.7(6) . . ?
F1 C15 C16 118.5(6) . . ?
F1 C15 C20 118.3(6) . . ?
C20 C15 C16 123.2(6) . . ?
C17 C16 I3 121.4(5) . . ?
C17 C16 C15 116.9(6) . . ?
C15 C16 I3 121.7(5) . . ?
C9 C10 H10 119.0 . . ?
C11 C10 H10 119.0 . . ?
C11 C10 C9 122.1(6) . . ?
C8 C9 C10 123.3(6) . . ?
C8 C9 C14 119.7(6) . . ?
C10 C9 C14 117.0(6) . . ?
C4 C6 H6 117.2 . . ?
C7 C6 C4 125.7(6) . . ?
C7 C6 H6 117.2 . . ?
N1 C1 H1 118.2 . . ?
N1 C1 C2 123.5(6) . . ?
C2 C1 H1 118.2 . . ?
C19 C20 I1 121.2(5) . . ?
C19 C20 C15 117.2(6) . . ?
C15 C20 I1 121.6(5) . . ?
C8 C7 H7 117.7 . . ?
C6 C7 C8 124.5(6) . . ?
C6 C7 H7 117.7 . . ?
C8 C14 C9 119.7(6) 3_765 . ?
C8 C14 C13 122.3(6) 3_765 . ?
C13 C14 C9 118.0(6) . . ?
C1 C2 H2 120.5 . . ?
C1 C2 C3 119.0(7) . . ?
C3 C2 H2 120.5 . . ?
C4 C3 H3 120.4 . . ?
C2 C3 C4 119.2(7) . . ?
C2 C3 H3 120.4 . . ?
C10 C11 H11 120.0 . . ?
C10 C11 C12 120.0(7) . . ?
C12 C11 H11 120.0 . . ?
C14 C13 H13 119.2 . . ?
C12 C13 C14 121.5(7) . . ?
C12 C13 H13 119.2 . . ?
C11 C12 H12 119.4 . . ?
C13 C12 C11 121.3(7) . . ?
C13 C12 H12 119.4 . . ?

loop_
_geom_bond_atom_site_label_1
_geom_bond_atom_site_label_2
_geom_bond_distance
_geom_bond_site_symmetry_2
_geom_bond_publ_flag
I3 C16 2.097(6) . ?
I1 C20 2.085(6) . ?
I2 C18 2.080(6) . ?
F2 C17 1.347(7) . ?
F3 C19 1.344(8) . ?
F1 C15 1.349(8) . ?
N1 C5 1.350(8) . ?
N1 C1 1.328(9) . ?
C18 C19 1.380(9) . ?
C18 C17 1.378(9) . ?
C4 C5 1.364(9) . ?
C4 C6 1.475(8) . ?
C4 C3 1.390(9) . ?
C5 H5 0.9300 . ?
C8 C9 1.382(9) . ?
C8 C7 1.491(8) . ?
C8 C14 1.415(10) 3_765 ?
C19 C20 1.373(10) . ?
C17 C16 1.365(9) . ?
C15 C16 1.382(9) . ?
C15 C20 1.373(10) . ?
C10 H10 0.9300 . ?
C10 C9 1.431(10) . ?
C10 C11 1.361(11) . ?
C9 C14 1.456(8) . ?
C6 H6 0.9300 . ?
C6 C7 1.329(10) . ?
C1 H1 0.9300 . ?
C1 C2 1.356(11) . ?
C7 H7 0.9300 . ?
C14 C8 1.415(10) 3_765 ?
C14 C13 1.428(10) . ?
C2 H2 0.9300 . ?
C2 C3 1.386(10) . ?
C3 H3 0.9300 . ?
C11 H11 0.9300 . ?
C11 C12 1.396(11) . ?
C13 H13 0.9300 . ?
C13 C12 1.347(11) . ?
C12 H12 0.9300 . ?

loop_
_geom_torsion_atom_site_label_1
_geom_torsion_atom_site_label_2
_geom_torsion_atom_site_label_3
_geom_torsion_atom_site_label_4
_geom_torsion
_geom_torsion_site_symmetry_1
_geom_torsion_site_symmetry_2
_geom_torsion_site_symmetry_3
_geom_torsion_site_symmetry_4
_geom_torsion_publ_flag
I2 C18 C19 F3 0.7(9) . . . . ?
I2 C18 C19 C20 -179.6(6) . . . . ?
I2 C18 C17 F2 -2.3(9) . . . . ?
I2 C18 C17 C16 178.8(5) . . . . ?
F2 C17 C16 I3 2.6(9) . . . . ?
F2 C17 C16 C15 -177.6(6) . . . . ?
F3 C19 C20 I1 2.3(10) . . . . ?
F3 C19 C20 C15 179.9(7) . . . . ?
F1 C15 C16 I3 -2.1(9) . . . . ?
F1 C15 C16 C17 178.1(6) . . . . ?
F1 C15 C20 I1 -1.2(10) . . . . ?
F1 C15 C20 C19 -178.8(7) . . . . ?
N1 C1 C2 C3 -0.6(14) . . . . ?
C18 C19 C20 I1 -177.4(5) . . . . ?
C18 C19 C20 C15 0.3(11) . . . . ?
C18 C17 C16 I3 -178.6(5) . . . . ?
C18 C17 C16 C15 1.3(10) . . . . ?
C4 C6 C7 C8 -176.1(7) . . . . ?
C5 N1 C1 C2 0.6(12) . . . . ?
C5 C4 C6 C7 -25.1(12) . . . . ?
C5 C4 C3 C2 3.8(12) . . . . ?
C8 C9 C14 C8 1.4(10) . . . 3_765 ?
C8 C9 C14 C13 179.5(7) . . . . ?
C8 C14 C13 C12 178.3(8) 3_765 . . . ?
C19 C18 C17 F2 179.0(6) . . . . ?
C19 C18 C17 C16 0.2(10) . . . . ?
C17 C18 C19 F3 179.4(6) . . . . ?
C17 C18 C19 C20 -1.0(11) . . . . ?
C16 C15 C20 I1 178.9(5) . . . . ?
C16 C15 C20 C19 1.3(11) . . . . ?
C10 C9 C14 C8 -176.8(6) . . . 3_765 ?
C10 C9 C14 C13 1.4(10) . . . . ?
C10 C11 C12 C13 1.8(15) . . . . ?
C9 C8 C7 C6 -53.6(10) . . . . ?
C9 C10 C11 C12 -0.2(13) . . . . ?
C9 C14 C13 C12 0.2(12) . . . . ?
C6 C4 C5 N1 176.6(7) . . . . ?
C6 C4 C3 C2 -176.8(8) . . . . ?
C1 N1 C5 C4 1.8(11) . . . . ?
C1 C2 C3 C4 -1.7(13) . . . . ?
C20 C15 C16 I3 177.8(6) . . . . ?
C20 C15 C16 C17 -2.1(11) . . . . ?
C7 C8 C9 C10 -3.9(10) . . . . ?
C7 C8 C9 C14 178.1(6) . . . . ?
C14 C8 C9 C10 176.7(6) 3_765 . . . ?
C14 C8 C9 C14 -1.4(11) 3_765 . . . ?
C14 C8 C7 C6 125.9(8) 3_765 . . . ?
C14 C13 C12 C11 -1.8(14) . . . . ?
C3 C4 C5 N1 -4.0(11) . . . . ?
C3 C4 C6 C7 155.5(8) . . . . ?
C11 C10 C9 C8 -179.5(8) . . . . ?
C11 C10 C9 C14 -1.4(11) . . . . ?
